data_2223193
loop_
_publ_author_name
'Shang, Jian'
'Wang, Qing-min'
'Huang, Run-qiu'
'Chen, Li'
'Gao, Jianhua'

_publ_section_title
<i>N</i>'-Benzoyl-<i>N</i>-<i>tert</i>-butyl-2-chloro-<i>N</i>'-{[3-(6-chloro-3-pyridylmethyl)-2-nitriminoimidazolidin-1-yl]sulfanyl}benzohydrazide
_journal_coeditor_code SU2122
_journal_issue 9
_journal_name_full 'Acta Crystallographica Section E'
_journal_page_first o2131
_journal_page_last o2132
_journal_paper_doi 10.1107/S1600536809028943
_journal_volume 65
_journal_year 2009
_chemical_formula_iupac 'C27 H27 Cl2 N7 O4 S'
_chemical_formula_moiety 'C27 H27 Cl2 N7 O4 S'
_chemical_formula_sum 'C27 H27 Cl2 N7 O4 S'
_chemical_formula_weight 616.52
_chemical_name_systematic
;
<i>N</i>'-Benzoyl-<i>N</i>-<i>tert</i>-butyl-2-chloro-<i>N</i>'-
{[3-(6-chloro-3-pyridylmethyl)-2-nitriminoimidazolidin-1-
yl]sulfanyl}benzohydrazide
;
_space_group_IT_number 14
_symmetry_cell_setting monoclinic
_symmetry_space_group_name_Hall '-P 2yn'
_symmetry_space_group_name_H-M 'P 1 21/n 1'
_atom_sites_solution_hydrogens geom
_atom_sites_solution_primary direct
_atom_sites_solution_secondary difmap
_cell_angle_alpha 90.00
_cell_angle_beta 102.233(2)
_cell_angle_gamma 90.00
_cell_formula_units_Z 4
_cell_length_a 11.2271(19)
_cell_length_b 10.1360(17)
_cell_length_c 25.660(4)
_cell_measurement_reflns_used 4468
_cell_measurement_temperature 293(2)
_cell_measurement_theta_max 24.88
_cell_measurement_theta_min 2.58
_cell_volume 2853.8(8)
_computing_cell_refinement 'SAINT (Bruker, 1999)'
_computing_data_collection 'SMART (Bruker, 1998)'
_computing_data_reduction 'SAINT (Bruker, 1999)'
_computing_molecular_graphics 'SHELXTL (Sheldrick, 2008)'
_computing_publication_material 'SHELXTL (Sheldrick, 2008)'
_computing_structure_refinement 'SHELXL97 (Sheldrick, 2008)'
_computing_structure_solution 'SHELXS97 (Sheldrick, 2008)'
_diffrn_ambient_temperature 293(2)
_diffrn_measured_fraction_theta_full 1.000
_diffrn_measured_fraction_theta_max 1.000
_diffrn_measurement_device_type 'Bruker SMART CCD area-detector'
_diffrn_measurement_method '\f and \w'
_diffrn_radiation_monochromator graphite
_diffrn_radiation_source 'fine-focus sealed tube'
_diffrn_radiation_type MoK\a
_diffrn_radiation_wavelength 0.71073
_diffrn_reflns_av_R_equivalents 0.0206
_diffrn_reflns_av_sigmaI/netI 0.0270
_diffrn_reflns_limit_h_max 13
_diffrn_reflns_limit_h_min -13
_diffrn_reflns_limit_k_max 9
_diffrn_reflns_limit_k_min -12
_diffrn_reflns_limit_l_max 30
_diffrn_reflns_limit_l_min -30
_diffrn_reflns_number 15046
_diffrn_reflns_theta_full 25.03
_diffrn_reflns_theta_max 25.03
_diffrn_reflns_theta_min 1.86
_diffrn_standards_decay_% 0
_diffrn_standards_number 0
_exptl_absorpt_coefficient_mu 0.348
_exptl_absorpt_correction_T_max 1.000000
_exptl_absorpt_correction_T_min 0.771361
_exptl_absorpt_correction_type multi-scan
_exptl_absorpt_process_details '(SADABS; Sheldrick, 1996)'
_exptl_crystal_colour colorless
_exptl_crystal_density_diffrn 1.435
_exptl_crystal_density_method 'not measured'
_exptl_crystal_description prism
_exptl_crystal_F_000 1280
_exptl_crystal_size_max 0.32
_exptl_crystal_size_mid 0.12
_exptl_crystal_size_min 0.10
_refine_diff_density_max 0.775
_refine_diff_density_min -0.454
_refine_ls_extinction_method none
_refine_ls_goodness_of_fit_ref 1.059
_refine_ls_hydrogen_treatment constr
_refine_ls_matrix_type full
_refine_ls_number_parameters 373
_refine_ls_number_reflns 5028
_refine_ls_number_restraints 0
_refine_ls_restrained_S_all 1.059
_refine_ls_R_factor_all 0.0596
_refine_ls_R_factor_gt 0.0457
_refine_ls_shift/su_max 0.001
_refine_ls_shift/su_mean 0.000
_refine_ls_structure_factor_coef Fsqd
_refine_ls_weighting_details 'calc w=1/[\s^2^(Fo^2^)+(0.0698P)^2^+1.7665P] where P=(Fo^2^+2Fc^2^)/3'
_refine_ls_weighting_scheme calc
_refine_ls_wR_factor_gt 0.1278
_refine_ls_wR_factor_ref 0.1367
_reflns_number_gt 3977
_reflns_number_total 5028
_reflns_threshold_expression I>2\s(I)
_cod_data_source_file su2122.cif
_cod_data_source_block I
_cod_depositor_comments
;
The following automatic conversions were performed:
'_symmetry_cell_setting' value 'Monoclinic' changed to 'monoclinic'
according to '/home/saulius/struct/CIF-dictionaries/cif_core.dic'
dictionary named 'cif_core.dic' version 2.4.1 from 2010-06-29.

Automatic conversion script
Id: cif_fix_enum 1527 2010-12-29 10:47:43Z saulius 

The following automatic conversions were performed:

'_symmetry_cell_setting' value 'Monoclinic' changed to 'monoclinic'
according to /home/saulius/struct/CIF-dictionaries/cif_core.dic
dictionary named 'cif_core.dic' version 2.4.1 from 2010-06-29.

Automatic conversion script
Id: cif_fix_values 1715 2011-07-08 13:25:40Z adriana 
;
_cod_original_cell_volume 2853.7(8)
_cod_original_sg_symbol_H-M 'P 21/n'
_cod_database_code 2223193
_cod_database_fobs_code 2223193

loop_
_symmetry_equiv_pos_as_xyz
'x, y, z'
'-x+1/2, y+1/2, -z+1/2'
'-x, -y, -z'
'x-1/2, -y-1/2, z-1/2'

loop_
_atom_site_type_symbol
_atom_site_label
_atom_site_fract_x
_atom_site_fract_y
_atom_site_fract_z
_atom_site_U_iso_or_equiv
_atom_site_adp_type
_atom_site_calc_flag
_atom_site_refinement_flags
_atom_site_occupancy
_atom_site_disorder_assembly
_atom_site_disorder_group
Cl Cl1 -0.00213(9) 0.49776(9) 0.40638(4) 0.0728(3) Uani d . 1 . .
Cl Cl2 -0.11702(9) 0.58796(9) 0.15026(4) 0.0810(3) Uani d . 1 . .
S S1 0.14276(6) 0.07999(6) 0.09665(2) 0.03344(17) Uani d . 1 . .
O O1 0.06429(15) 0.32169(19) 0.17809(6) 0.0420(4) Uani d . 1 . .
O O2 0.11152(17) 0.45234(18) 0.07819(8) 0.0491(5) Uani d . 1 . .
O O3 0.0674(2) -0.1707(2) 0.14149(9) 0.0608(6) Uani d . 1 . .
O O4 -0.1101(2) -0.0950(2) 0.14492(11) 0.0752(7) Uani d . 1 . .
N N1 -0.03379(17) 0.2563(2) 0.09591(7) 0.0325(4) Uani d . 1 . .
N N2 0.08279(17) 0.23245(19) 0.08582(7) 0.0310(4) Uani d . 1 . .
N N3 0.21131(18) 0.0735(2) 0.16139(7) 0.0333(4) Uani d . 1 . .
N N4 0.2211(2) 0.0837(2) 0.24814(8) 0.0418(5) Uani d . 1 . .
N N5 0.0473(2) -0.0140(2) 0.20121(8) 0.0439(5) Uani d . 1 . .
N N6 0.0006(2) -0.0955(2) 0.15925(9) 0.0476(6) Uani d . 1 . .
N N7 0.1465(2) 0.3052(3) 0.40109(9) 0.0525(6) Uani d . 1 . .
C C1 -0.1896(3) 0.4535(3) 0.17016(13) 0.0583(8) Uani d . 1 . .
C C2 -0.2914(3) 0.4740(5) 0.19289(16) 0.0796(11) Uani d . 1 . .
H H2 -0.3207 0.5589 0.1958 0.095 Uiso calc R 1 . .
C C3 -0.3459(4) 0.3701(5) 0.21039(17) 0.0872(13) Uani d . 1 . .
H H3 -0.4121 0.3841 0.2262 0.105 Uiso calc R 1 . .
C C4 -0.3057(3) 0.2426(5) 0.20542(15) 0.0795(11) Uani d . 1 . .
H H4 -0.3468 0.1727 0.2171 0.095 Uiso calc R 1 . .
C C5 -0.2077(2) 0.2171(4) 0.18388(12) 0.0620(9) Uani d . 1 . .
H H5 -0.1792 0.1314 0.1820 0.074 Uiso calc R 1 . .
C C6 -0.1483(2) 0.3285(3) 0.16371(10) 0.0429(6) Uani d . 1 . .
C C7 -0.0311(2) 0.3051(2) 0.14593(9) 0.0333(5) Uani d . 1 . .
C C8 -0.1401(2) 0.2467(3) 0.04779(9) 0.0387(6) Uani d . 1 . .
C C9 -0.2336(3) 0.1494(4) 0.05798(15) 0.0883(14) Uani d . 1 . .
H H9A -0.2744 0.1846 0.0842 0.132 Uiso calc R 1 . .
H H9B -0.1941 0.0681 0.0708 0.132 Uiso calc R 1 . .
H H9C -0.2920 0.1334 0.0254 0.132 Uiso calc R 1 . .
C C10 -0.1969(3) 0.3813(3) 0.03440(14) 0.0670(9) Uani d . 1 . .
H H10A -0.2587 0.3756 0.0023 0.100 Uiso calc R 1 . .
H H10B -0.1352 0.4427 0.0293 0.100 Uiso calc R 1 . .
H H10C -0.2327 0.4110 0.0631 0.100 Uiso calc R 1 . .
C C11 -0.0898(3) 0.2030(5) -0.00012(13) 0.0930(15) Uani d . 1 . .
H H11A -0.0538 0.1171 0.0066 0.139 Uiso calc R 1 . .
H H11B -0.0292 0.2647 -0.0060 0.139 Uiso calc R 1 . .
H H11C -0.1549 0.1996 -0.0311 0.139 Uiso calc R 1 . .
C C12 0.1470(2) 0.3426(2) 0.07288(9) 0.0345(5) Uani d . 1 . .
C C13 0.2546(2) 0.3156(3) 0.04891(10) 0.0387(6) Uani d . 1 . .
C C14 0.2425(3) 0.2453(3) 0.00197(12) 0.0538(7) Uani d . 1 . .
H H14 0.1692 0.2035 -0.0124 0.065 Uiso calc R 1 . .
C C15 0.3376(3) 0.2368(4) -0.02354(13) 0.0677(9) Uani d . 1 . .
H H15 0.3278 0.1915 -0.0557 0.081 Uiso calc R 1 . .
C C16 0.4471(3) 0.2949(4) -0.00196(15) 0.0699(10) Uani d . 1 . .
H H16 0.5123 0.2870 -0.0188 0.084 Uiso calc R 1 . .
C C17 0.4599(3) 0.3646(4) 0.04451(15) 0.0670(9) Uani d . 1 . .
H H17 0.5342 0.4041 0.0592 0.080 Uiso calc R 1 . .
C C18 0.3636(2) 0.3768(3) 0.06963(12) 0.0504(7) Uani d . 1 . .
H H18 0.3724 0.4265 0.1007 0.061 Uiso calc R 1 . .
C C19 0.3185(2) 0.1561(3) 0.18253(10) 0.0453(6) Uani d . 1 . .
H H19A 0.3066 0.2453 0.1687 0.054 Uiso calc R 1 . .
H H19B 0.3912 0.1195 0.1733 0.054 Uiso calc R 1 . .
C C20 0.3281(3) 0.1541(4) 0.24168(12) 0.0633(9) Uani d . 1 . .
H H20A 0.4015 0.1088 0.2596 0.076 Uiso calc R 1 . .
H H20B 0.3286 0.2429 0.2558 0.076 Uiso calc R 1 . .
C C21 0.1539(2) 0.0411(2) 0.20220(9) 0.0346(5) Uani d . 1 . .
C C22 0.1974(3) 0.0529(3) 0.30041(10) 0.0506(7) Uani d . 1 . .
H H22A 0.2731 0.0267 0.3240 0.061 Uiso calc R 1 . .
H H22B 0.1417 -0.0212 0.2971 0.061 Uiso calc R 1 . .
C C23 0.1436(2) 0.1681(3) 0.32484(9) 0.0400(6) Uani d . 1 . .
C C24 0.1910(3) 0.2073(3) 0.37612(10) 0.0467(7) Uani d . 1 . .
H H24 0.2590 0.1626 0.3949 0.056 Uiso calc R 1 . .
C C25 0.0517(3) 0.3670(3) 0.37382(11) 0.0464(7) Uani d . 1 . .
C C26 -0.0045(3) 0.3379(4) 0.32266(13) 0.0657(9) Uani d . 1 . .
H H26 -0.0724 0.3849 0.3051 0.079 Uiso calc R 1 . .
C C27 0.0435(3) 0.2360(3) 0.29801(12) 0.0628(9) Uani d . 1 . .
H H27 0.0079 0.2132 0.2631 0.075 Uiso calc R 1 . .

loop_
_atom_site_aniso_label
_atom_site_aniso_U_11
_atom_site_aniso_U_22
_atom_site_aniso_U_33
_atom_site_aniso_U_12
_atom_site_aniso_U_13
_atom_site_aniso_U_23
Cl1 0.0906(6) 0.0576(5) 0.0834(6) 0.0160(4) 0.0483(5) -0.0003(4)
Cl2 0.0914(7) 0.0443(5) 0.1006(7) -0.0010(4) 0.0053(5) -0.0035(4)
S1 0.0415(3) 0.0298(3) 0.0286(3) 0.0009(3) 0.0063(2) -0.0033(2)
O1 0.0343(9) 0.0553(12) 0.0340(9) 0.0017(8) 0.0014(7) -0.0058(8)
O2 0.0548(11) 0.0321(11) 0.0659(13) -0.0003(9) 0.0254(10) -0.0003(9)
O3 0.0806(15) 0.0374(12) 0.0652(13) -0.0030(11) 0.0173(11) -0.0078(10)
O4 0.0554(14) 0.0655(16) 0.0953(18) -0.0118(11) -0.0055(13) -0.0019(13)
N1 0.0277(10) 0.0387(11) 0.0301(10) -0.0007(9) 0.0041(8) -0.0005(8)
N2 0.0311(10) 0.0308(11) 0.0314(10) -0.0001(8) 0.0074(8) 0.0010(8)
N3 0.0355(10) 0.0325(11) 0.0309(10) 0.0015(9) 0.0043(8) -0.0018(8)
N4 0.0521(13) 0.0433(13) 0.0282(10) 0.0020(10) 0.0045(9) -0.0005(9)
N5 0.0522(14) 0.0419(13) 0.0392(12) -0.0072(11) 0.0133(10) 0.0006(10)
N6 0.0571(15) 0.0339(13) 0.0494(13) -0.0090(11) 0.0056(12) 0.0077(10)
N7 0.0586(15) 0.0557(15) 0.0410(12) 0.0078(12) 0.0057(11) -0.0084(11)
C1 0.0517(17) 0.059(2) 0.0607(19) 0.0063(15) 0.0032(14) -0.0145(15)
C2 0.063(2) 0.097(3) 0.079(2) 0.018(2) 0.0165(19) -0.030(2)
C3 0.062(2) 0.121(4) 0.085(3) 0.017(2) 0.029(2) -0.018(3)
C4 0.063(2) 0.109(3) 0.070(2) -0.012(2) 0.0231(18) 0.011(2)
C5 0.0303(14) 0.093(3) 0.0626(19) -0.0023(15) 0.0103(13) -0.0202(18)
C6 0.0368(14) 0.0541(17) 0.0365(13) 0.0026(12) 0.0052(11) -0.0059(12)
C7 0.0357(13) 0.0306(13) 0.0335(12) -0.0004(10) 0.0071(10) 0.0015(10)
C8 0.0350(13) 0.0464(15) 0.0307(12) -0.0004(11) -0.0019(10) 0.0003(11)
C9 0.080(2) 0.093(3) 0.073(2) -0.048(2) -0.0287(19) 0.026(2)
C10 0.0602(19) 0.063(2) 0.066(2) 0.0062(16) -0.0140(16) 0.0131(16)
C11 0.064(2) 0.161(4) 0.0438(18) 0.030(2) -0.0115(16) -0.039(2)
C12 0.0366(13) 0.0347(14) 0.0323(12) -0.0034(11) 0.0071(10) -0.0013(10)
C13 0.0420(14) 0.0359(14) 0.0407(13) -0.0006(11) 0.0141(11) 0.0046(11)
C14 0.0537(18) 0.060(2) 0.0520(17) -0.0064(14) 0.0199(14) -0.0092(14)
C15 0.071(2) 0.084(3) 0.0565(19) 0.0039(19) 0.0341(17) -0.0095(17)
C16 0.060(2) 0.081(3) 0.081(2) 0.0067(18) 0.0424(18) 0.005(2)
C17 0.0424(17) 0.079(2) 0.084(2) -0.0078(16) 0.0235(16) -0.003(2)
C18 0.0431(15) 0.0540(18) 0.0561(17) -0.0040(13) 0.0150(13) -0.0050(14)
C19 0.0390(14) 0.0513(17) 0.0442(15) -0.0039(12) 0.0054(11) -0.0089(12)
C20 0.062(2) 0.078(2) 0.0435(16) -0.0180(17) -0.0028(14) -0.0057(15)
C21 0.0444(14) 0.0271(12) 0.0311(12) 0.0074(10) 0.0054(10) 0.0025(9)
C22 0.076(2) 0.0428(16) 0.0308(13) 0.0079(14) 0.0067(13) 0.0051(11)
C23 0.0505(15) 0.0385(15) 0.0303(12) 0.0006(12) 0.0072(11) 0.0032(10)
C24 0.0507(16) 0.0485(17) 0.0375(14) 0.0095(13) 0.0020(12) -0.0009(12)
C25 0.0529(16) 0.0415(15) 0.0501(16) 0.0011(13) 0.0228(13) 0.0040(12)
C26 0.063(2) 0.073(2) 0.0566(19) 0.0275(17) 0.0018(15) 0.0078(17)
C27 0.072(2) 0.073(2) 0.0358(15) 0.0169(17) -0.0070(14) -0.0010(14)

loop_
_atom_type_symbol
_atom_type_description
_atom_type_scat_dispersion_real
_atom_type_scat_dispersion_imag
_atom_type_scat_source
C C 0.0033 0.0016 'International Tables Vol C Tables 4.2.6.8 and 6.1.1.4'
H H 0.0000 0.0000 'International Tables Vol C Tables 4.2.6.8 and 6.1.1.4'
N N 0.0061 0.0033 'International Tables Vol C Tables 4.2.6.8 and 6.1.1.4'
O O 0.0106 0.0060 'International Tables Vol C Tables 4.2.6.8 and 6.1.1.4'
S S 0.1246 0.1234 'International Tables Vol C Tables 4.2.6.8 and 6.1.1.4'
Cl Cl 0.1484 0.1585 'International Tables Vol C Tables 4.2.6.8 and 6.1.1.4'

loop_
_geom_angle_atom_site_label_1
_geom_angle_atom_site_label_2
_geom_angle_atom_site_label_3
_geom_angle_site_symmetry_1
_geom_angle_site_symmetry_3
_geom_angle
_geom_angle_publ_flag
N3 S1 N2 . . 106.41(10) ?
C7 N1 N2 . . 113.44(18) ?
C7 N1 C8 . . 129.7(2) ?
N2 N1 C8 . . 115.95(18) ?
C12 N2 N1 . . 116.74(19) ?
C12 N2 S1 . . 124.08(16) ?
N1 N2 S1 . . 118.79(15) ?
C21 N3 C19 . . 109.44(19) ?
C21 N3 S1 . . 124.76(16) ?
C19 N3 S1 . . 120.71(17) ?
C21 N4 C20 . . 113.0(2) ?
C21 N4 C22 . . 124.5(2) ?
C20 N4 C22 . . 122.2(2) ?
C21 N5 N6 . . 117.8(2) ?
O4 N6 O3 . . 123.8(3) ?
O4 N6 N5 . . 115.5(3) ?
O3 N6 N5 . . 120.4(2) ?
C25 N7 C24 . . 116.5(2) ?
C6 C1 C2 . . 120.9(3) ?
C6 C1 Cl2 . . 120.2(2) ?
C2 C1 Cl2 . . 119.0(3) ?
C3 C2 C1 . . 119.5(4) ?
C3 C2 H2 . . 120.3 ?
C1 C2 H2 . . 120.3 ?
C2 C3 C4 . . 121.4(4) ?
C2 C3 H3 . . 119.3 ?
C4 C3 H3 . . 119.3 ?
C5 C4 C3 . . 121.6(4) ?
C5 C4 H4 . . 119.2 ?
C3 C4 H4 . . 119.2 ?
C4 C5 C6 . . 117.9(3) ?
C4 C5 H5 . . 121.1 ?
C6 C5 H5 . . 121.1 ?
C1 C6 C5 . . 118.7(3) ?
C1 C6 C7 . . 121.6(3) ?
C5 C6 C7 . . 118.8(2) ?
O1 C7 N1 . . 121.8(2) ?
O1 C7 C6 . . 118.3(2) ?
N1 C7 C6 . . 119.7(2) ?
C9 C8 C10 . . 110.7(3) ?
C9 C8 C11 . . 110.0(3) ?
C10 C8 C11 . . 106.8(3) ?
C9 C8 N1 . . 110.9(2) ?
C10 C8 N1 . . 110.2(2) ?
C11 C8 N1 . . 108.2(2) ?
C8 C9 H9A . . 109.5 ?
C8 C9 H9B . . 109.5 ?
H9A C9 H9B . . 109.5 ?
C8 C9 H9C . . 109.5 ?
H9A C9 H9C . . 109.5 ?
H9B C9 H9C . . 109.5 ?
C8 C10 H10A . . 109.5 ?
C8 C10 H10B . . 109.5 ?
H10A C10 H10B . . 109.5 ?
C8 C10 H10C . . 109.5 ?
H10A C10 H10C . . 109.5 ?
H10B C10 H10C . . 109.5 ?
C8 C11 H11A . . 109.5 ?
C8 C11 H11B . . 109.5 ?
H11A C11 H11B . . 109.5 ?
C8 C11 H11C . . 109.5 ?
H11A C11 H11C . . 109.5 ?
H11B C11 H11C . . 109.5 ?
O2 C12 N2 . . 120.7(2) ?
O2 C12 C13 . . 122.3(2) ?
N2 C12 C13 . . 116.8(2) ?
C18 C13 C14 . . 119.0(3) ?
C18 C13 C12 . . 119.3(2) ?
C14 C13 C12 . . 121.0(2) ?
C15 C14 C13 . . 120.5(3) ?
C15 C14 H14 . . 119.7 ?
C13 C14 H14 . . 119.7 ?
C14 C15 C16 . . 120.3(3) ?
C14 C15 H15 . . 119.9 ?
C16 C15 H15 . . 119.9 ?
C17 C16 C15 . . 119.7(3) ?
C17 C16 H16 . . 120.2 ?
C15 C16 H16 . . 120.2 ?
C16 C17 C18 . . 120.4(3) ?
C16 C17 H17 . . 119.8 ?
C18 C17 H17 . . 119.8 ?
C13 C18 C17 . . 120.1(3) ?
C13 C18 H18 . . 119.9 ?
C17 C18 H18 . . 119.9 ?
N3 C19 C20 . . 104.1(2) ?
N3 C19 H19A . . 110.9 ?
C20 C19 H19A . . 110.9 ?
N3 C19 H19B . . 110.9 ?
C20 C19 H19B . . 110.9 ?
H19A C19 H19B . . 109.0 ?
N4 C20 C19 . . 104.0(2) ?
N4 C20 H20A . . 111.0 ?
C19 C20 H20A . . 111.0 ?
N4 C20 H20B . . 111.0 ?
C19 C20 H20B . . 111.0 ?
H20A C20 H20B . . 109.0 ?
N5 C21 N4 . . 119.9(2) ?
N5 C21 N3 . . 131.0(2) ?
N4 C21 N3 . . 109.0(2) ?
N4 C22 C23 . . 112.6(2) ?
N4 C22 H22A . . 109.1 ?
C23 C22 H22A . . 109.1 ?
N4 C22 H22B . . 109.1 ?
C23 C22 H22B . . 109.1 ?
H22A C22 H22B . . 107.8 ?
C24 C23 C27 . . 116.5(3) ?
C24 C23 C22 . . 121.0(2) ?
C27 C23 C22 . . 122.5(2) ?
N7 C24 C23 . . 124.7(3) ?
N7 C24 H24 . . 117.7 ?
C23 C24 H24 . . 117.7 ?
N7 C25 C26 . . 124.9(3) ?
N7 C25 Cl1 . . 115.8(2) ?
C26 C25 Cl1 . . 119.3(2) ?
C25 C26 C27 . . 117.2(3) ?
C25 C26 H26 . . 121.4 ?
C27 C26 H26 . . 121.4 ?
C23 C27 C26 . . 120.3(3) ?
C23 C27 H27 . . 119.9 ?
C26 C27 H27 . . 119.9 ?

loop_
_geom_bond_atom_site_label_1
_geom_bond_atom_site_label_2
_geom_bond_site_symmetry_2
_geom_bond_distance
_geom_bond_publ_flag
Cl1 C25 . 1.742(3) ?
Cl2 C1 . 1.721(4) ?
S1 N3 . 1.6777(19) ?
S1 N2 . 1.685(2) ?
O1 C7 . 1.218(3) ?
O2 C12 . 1.199(3) ?
O3 N6 . 1.224(3) ?
O4 N6 . 1.218(3) ?
N1 C7 . 1.370(3) ?
N1 N2 . 1.408(3) ?
N1 C8 . 1.527(3) ?
N2 C12 . 1.407(3) ?
N3 C21 . 1.381(3) ?
N3 C19 . 1.471(3) ?
N4 C21 . 1.330(3) ?
N4 C20 . 1.435(4) ?
N4 C22 . 1.456(3) ?
N5 C21 . 1.315(3) ?
N5 N6 . 1.370(3) ?
N7 C25 . 1.304(4) ?
N7 C24 . 1.334(4) ?
C1 C6 . 1.371(4) ?
C1 C2 . 1.403(5) ?
C2 C3 . 1.342(6) ?
C2 H2 . 0.9300 ?
C3 C4 . 1.384(6) ?
C3 H3 . 0.9300 ?
C4 C5 . 1.356(5) ?
C4 H4 . 0.9300 ?
C5 C6 . 1.461(5) ?
C5 H5 . 0.9300 ?
C6 C7 . 1.500(3) ?
C8 C9 . 1.503(4) ?
C8 C10 . 1.515(4) ?
C8 C11 . 1.523(4) ?
C9 H9A . 0.9600 ?
C9 H9B . 0.9600 ?
C9 H9C . 0.9600 ?
C10 H10A . 0.9600 ?
C10 H10B . 0.9600 ?
C10 H10C . 0.9600 ?
C11 H11A . 0.9600 ?
C11 H11B . 0.9600 ?
C11 H11C . 0.9600 ?
C12 C13 . 1.493(3) ?
C13 C18 . 1.375(4) ?
C13 C14 . 1.381(4) ?
C14 C15 . 1.368(4) ?
C14 H14 . 0.9300 ?
C15 C16 . 1.370(5) ?
C15 H15 . 0.9300 ?
C16 C17 . 1.367(5) ?
C16 H16 . 0.9300 ?
C17 C18 . 1.377(4) ?
C17 H17 . 0.9300 ?
C18 H18 . 0.9300 ?
C19 C20 . 1.499(4) ?
C19 H19A . 0.9700 ?
C19 H19B . 0.9700 ?
C20 H20A . 0.9700 ?
C20 H20B . 0.9700 ?
C22 C23 . 1.510(4) ?
C22 H22A . 0.9700 ?
C22 H22B . 0.9700 ?
C23 C24 . 1.370(4) ?
C23 C27 . 1.372(4) ?
C24 H24 . 0.9300 ?
C25 C26 . 1.363(4) ?
C26 C27 . 1.379(5) ?
C26 H26 . 0.9300 ?
C27 H27 . 0.9300 ?

loop_
_geom_torsion_atom_site_label_1
_geom_torsion_atom_site_label_2
_geom_torsion_atom_site_label_3
_geom_torsion_atom_site_label_4
_geom_torsion_site_symmetry_1
_geom_torsion_site_symmetry_2
_geom_torsion_site_symmetry_3
_geom_torsion_site_symmetry_4
_geom_torsion
_geom_torsion_publ_flag
C7 N1 N2 C12 . . . . -79.1(2) ?
C8 N1 N2 C12 . . . . 91.0(2) ?
C7 N1 N2 S1 . . . . 94.0(2) ?
C8 N1 N2 S1 . . . . -95.8(2) ?
N3 S1 N2 C12 . . . . 86.82(19) ?
N3 S1 N2 N1 . . . . -85.75(17) ?
N2 S1 N3 C21 . . . . 86.2(2) ?
N2 S1 N3 C19 . . . . -65.8(2) ?
C21 N5 N6 O4 . . . . -146.8(2) ?
C21 N5 N6 O3 . . . . 39.2(3) ?
C6 C1 C2 C3 . . . . 2.6(5) ?
Cl2 C1 C2 C3 . . . . -177.5(3) ?
C1 C2 C3 C4 . . . . -1.5(6) ?
C2 C3 C4 C5 . . . . 1.7(6) ?
C3 C4 C5 C6 . . . . -2.7(5) ?
C2 C1 C6 C5 . . . . -3.6(4) ?
Cl2 C1 C6 C5 . . . . 176.5(2) ?
C2 C1 C6 C7 . . . . -172.2(3) ?
Cl2 C1 C6 C7 . . . . 7.8(4) ?
C4 C5 C6 C1 . . . . 3.6(4) ?
C4 C5 C6 C7 . . . . 172.6(3) ?
N2 N1 C7 O1 . . . . -1.8(3) ?
C8 N1 C7 O1 . . . . -170.3(2) ?
N2 N1 C7 C6 . . . . -176.7(2) ?
C8 N1 C7 C6 . . . . 14.9(4) ?
C1 C6 C7 O1 . . . . 75.6(3) ?
C5 C6 C7 O1 . . . . -93.0(3) ?
C1 C6 C7 N1 . . . . -109.4(3) ?
C5 C6 C7 N1 . . . . 82.0(3) ?
C7 N1 C8 C9 . . . . -67.4(4) ?
N2 N1 C8 C9 . . . . 124.4(3) ?
C7 N1 C8 C10 . . . . 55.6(3) ?
N2 N1 C8 C10 . . . . -112.7(3) ?
C7 N1 C8 C11 . . . . 172.0(3) ?
N2 N1 C8 C11 . . . . 3.7(3) ?
N1 N2 C12 O2 . . . . 10.9(3) ?
S1 N2 C12 O2 . . . . -161.8(2) ?
N1 N2 C12 C13 . . . . -164.91(19) ?
S1 N2 C12 C13 . . . . 22.4(3) ?
O2 C12 C13 C18 . . . . 53.8(4) ?
N2 C12 C13 C18 . . . . -130.5(3) ?
O2 C12 C13 C14 . . . . -116.9(3) ?
N2 C12 C13 C14 . . . . 58.8(3) ?
C18 C13 C14 C15 . . . . 0.0(5) ?
C12 C13 C14 C15 . . . . 170.8(3) ?
C13 C14 C15 C16 . . . . 1.8(5) ?
C14 C15 C16 C17 . . . . -1.8(6) ?
C15 C16 C17 C18 . . . . -0.1(6) ?
C14 C13 C18 C17 . . . . -1.8(4) ?
C12 C13 C18 C17 . . . . -172.8(3) ?
C16 C17 C18 C13 . . . . 1.9(5) ?
C21 N3 C19 C20 . . . . 7.4(3) ?
S1 N3 C19 C20 . . . . 163.2(2) ?
C21 N4 C20 C19 . . . . 2.2(3) ?
C22 N4 C20 C19 . . . . 176.7(2) ?
N3 C19 C20 N4 . . . . -5.6(3) ?
N6 N5 C21 N4 . . . . -157.9(2) ?
N6 N5 C21 N3 . . . . 27.1(4) ?
C20 N4 C21 N5 . . . . -173.5(3) ?
C22 N4 C21 N5 . . . . 12.1(4) ?
C20 N4 C21 N3 . . . . 2.5(3) ?
C22 N4 C21 N3 . . . . -171.9(2) ?
C19 N3 C21 N5 . . . . 169.1(3) ?
S1 N3 C21 N5 . . . . 14.4(4) ?
C19 N3 C21 N4 . . . . -6.3(3) ?
S1 N3 C21 N4 . . . . -160.98(17) ?
C21 N4 C22 C23 . . . . -105.2(3) ?
C20 N4 C22 C23 . . . . 80.9(3) ?
N4 C22 C23 C24 . . . . -130.6(3) ?
N4 C22 C23 C27 . . . . 51.4(4) ?
C25 N7 C24 C23 . . . . -0.5(5) ?
C27 C23 C24 N7 . . . . 0.2(5) ?
C22 C23 C24 N7 . . . . -177.9(3) ?
C24 N7 C25 C26 . . . . 0.6(5) ?
C24 N7 C25 Cl1 . . . . -178.1(2) ?
N7 C25 C26 C27 . . . . -0.4(5) ?
Cl1 C25 C26 C27 . . . . 178.2(3) ?
C24 C23 C27 C26 . . . . -0.1(5) ?
C22 C23 C27 C26 . . . . 178.0(3) ?
C25 C26 C27 C23 . . . . 0.1(5) ?
